data_1554625
loop_
_publ_author_name
'Zhang, Yahui'
'Yang, Dawei'
'Li, Ying'
'Zhao, Xiangyu'
'Wang, Baomin'
'Qu, Jingping'

_publ_section_title
;
 Biomimetic catalytic oxidative coupling of thiols using thiolate-bridged
 dinuclear metal complexes containing iron in water under mild conditions
;
_journal_issue 22
_journal_name_full 'Catalysis Science &amp; Technology'
_journal_page_first 6492
_journal_paper_doi 10.1039/C9CY01667H
_journal_volume 9
_journal_year 2019
_chemical_formula_sum 'C47 H56 B Co Fe S3'
_chemical_formula_weight 842.68
_space_group_crystal_system orthorhombic
_space_group_IT_number 33
_space_group_name_Hall 'P 2c -2n'
_space_group_name_H-M_alt 'P n a 21'
_atom_sites_solution_hydrogens geom
_audit_creation_method SHELXL-2014/7
_audit_update_record
;
2018-09-23 deposited with the CCDC.	2019-09-30 downloaded from the CCDC.
;
_cell_angle_alpha 90
_cell_angle_beta 90
_cell_angle_gamma 90
_cell_formula_units_Z 4
_cell_length_a 20.576(2)
_cell_length_b 16.9755(19)
_cell_length_c 12.0227(14)
_cell_measurement_reflns_used 9680
_cell_measurement_temperature 200(2)
_cell_measurement_theta_max 27.67
_cell_measurement_theta_min 2.30
_cell_volume 4199.4(8)
_computing_cell_refinement 'Bruker SAINT'
_computing_data_collection 'Bruker APEX2'
_computing_data_reduction 'Bruker SAINT'
_computing_molecular_graphics 'Bruker SHELXTL'
_computing_publication_material 'Bruker SHELXTL'
_computing_structure_refinement 'SHELXL-2014 (Sheldrick 2014)'
_computing_structure_solution 'SHELXS-97 (Sheldrick 2008)'
_diffrn_ambient_temperature 200(2)
_diffrn_measured_fraction_theta_full 0.999
_diffrn_measured_fraction_theta_max 0.999
_diffrn_measurement_device_type 'Bruker APEX-II CCD'
_diffrn_measurement_method '\f and \w scans'
_diffrn_radiation_type MoK\a
_diffrn_radiation_wavelength 0.71073
_diffrn_reflns_av_R_equivalents 0.1014
_diffrn_reflns_av_unetI/netI 0.0471
_diffrn_reflns_Laue_measured_fraction_full 0.999
_diffrn_reflns_Laue_measured_fraction_max 0.999
_diffrn_reflns_limit_h_max 24
_diffrn_reflns_limit_h_min -24
_diffrn_reflns_limit_k_max 20
_diffrn_reflns_limit_k_min -20
_diffrn_reflns_limit_l_max 14
_diffrn_reflns_limit_l_min -14
_diffrn_reflns_number 89986
_diffrn_reflns_point_group_measured_fraction_full 0.999
_diffrn_reflns_point_group_measured_fraction_max 0.999
_diffrn_reflns_theta_full 24.997
_diffrn_reflns_theta_max 24.997
_diffrn_reflns_theta_min 2.300
_exptl_absorpt_coefficient_mu 0.922
_exptl_crystal_colour black
_exptl_crystal_density_diffrn 1.333
_exptl_crystal_description block
_exptl_crystal_F_000 1776
_exptl_crystal_size_max 0.290
_exptl_crystal_size_mid 0.210
_exptl_crystal_size_min 0.150
_exptl_transmission_factor_max 0.875
_exptl_transmission_factor_min 0.825
_refine_diff_density_max 0.487
_refine_diff_density_min -0.369
_refine_diff_density_rms 0.070
_refine_ls_abs_structure_details
;
 Refined as an inversion twin.
;
_refine_ls_abs_structure_Flack 0.08(2)
_refine_ls_extinction_method none
_refine_ls_goodness_of_fit_ref 1.099
_refine_ls_hydrogen_treatment constr
_refine_ls_matrix_type full
_refine_ls_number_parameters 479
_refine_ls_number_reflns 7390
_refine_ls_number_restraints 7
_refine_ls_restrained_S_all 1.099
_refine_ls_R_factor_all 0.0589
_refine_ls_R_factor_gt 0.0487
_refine_ls_shift/su_max 0.000
_refine_ls_shift/su_mean 0.000
_refine_ls_structure_factor_coef Fsqd
_refine_ls_weighting_details 'w=1/[\s^2^(Fo^2^)+(0.0504P)^2^+5.2178P] where P=(Fo^2^+2Fc^2^)/3'
_refine_ls_weighting_scheme calc
_refine_ls_wR_factor_gt 0.1108
_refine_ls_wR_factor_ref 0.1155
_reflns_Friedel_coverage 0.901
_reflns_Friedel_fraction_full 0.999
_reflns_Friedel_fraction_max 0.999
_reflns_number_gt 6566
_reflns_number_total 7390
_reflns_threshold_expression 'I > 2\s(I)'
_cod_data_source_file c9cy01667h2.cif
_cod_data_source_block 1_CCDC5
_cod_database_code 1554625
_shelx_shelxl_version_number 2014/7
_shelx_space_group_comment
;
The symmetry employed for this shelxl refinement is uniquely defined
by the following loop, which should always be used as a source of
symmetry information in preference to the above space-group names.
They are only intended as comments.
;
_shelx_estimated_absorpt_t_min 0.776
_shelx_estimated_absorpt_t_max 0.874

loop_
_space_group_symop_operation_xyz
'x, y, z'
'-x, -y, z+1/2'
'x+1/2, -y+1/2, z'
'-x+1/2, y+1/2, z+1/2'

loop_
_atom_site_label
_atom_site_type_symbol
_atom_site_fract_x
_atom_site_fract_y
_atom_site_fract_z
_atom_site_U_iso_or_equiv
_atom_site_adp_type
_atom_site_occupancy
_atom_site_site_symmetry_order
_atom_site_calc_flag
_atom_site_refinement_flags_posn
_atom_site_refinement_flags_adp
Co1 Co 0.20697(4) 0.15988(5) 0.71074(7) 0.0246(2) Uani 1 1 d . .
Fe1 Fe 0.19568(4) 0.31037(5) 0.68274(7) 0.0223(2) Uani 1 1 d . .
S1 S 0.28033(8) 0.24541(10) 0.75160(14) 0.0261(4) Uani 1 1 d . .
S2 S 0.12251(8) 0.22958(10) 0.75483(14) 0.0271(4) Uani 1 1 d . .
S3 S 0.19238(9) 0.38212(11) 0.83725(14) 0.0305(4) Uani 1 1 d . .
C39 C 0.2408(3) 0.8403(4) 0.7168(7) 0.0356(16) Uani 1 1 d . .
H39A H 0.2596 0.8899 0.7344 0.043 Uiso 1 1 calc R U
C38 C 0.1741(3) 0.8347(4) 0.7009(6) 0.0307(15) Uani 1 1 d . .
H38A H 0.1485 0.8813 0.7045 0.037 Uiso 1 1 calc R U
C48 C 0.0499(3) 0.6819(4) 0.4616(6) 0.0291(16) Uani 1 1 d . .
H48A H 0.0480 0.6333 0.5008 0.035 Uiso 1 1 calc R U
C37 C 0.1433(3) 0.7630(4) 0.6799(5) 0.0254(14) Uani 1 1 d . .
C44 C 0.0594(3) 0.8205(4) 0.4587(6) 0.0301(16) Uani 1 1 d . .
H44A H 0.0646 0.8695 0.4960 0.036 Uiso 1 1 calc R U
C24 C 0.1176(3) 0.2543(5) 0.9028(6) 0.0358(17) Uani 1 1 d . .
H24A H 0.0747 0.2382 0.9323 0.043 Uiso 1 1 calc R U
H24B H 0.1515 0.2252 0.9442 0.043 Uiso 1 1 calc R U
C4 C 0.2208(4) 0.4105(4) 0.5922(6) 0.0319(16) Uani 1 1 d . .
C22 C 0.2807(4) 0.2684(5) 0.9002(6) 0.0375(19) Uani 1 1 d . .
H22A H 0.2486 0.2350 0.9394 0.045 Uiso 1 1 calc R U
H22B H 0.3242 0.2575 0.9318 0.045 Uiso 1 1 calc R U
C43 C 0.0564(3) 0.7519(4) 0.5226(6) 0.0267(15) Uani 1 1 d . .
C42 C 0.1849(3) 0.6990(4) 0.6698(7) 0.0335(16) Uani 1 1 d . .
H42A H 0.1668 0.6490 0.6521 0.040 Uiso 1 1 calc R U
C12 C 0.2089(4) 0.0745(4) 0.5807(7) 0.0376(18) Uani 1 1 d . .
C41 C 0.2514(3) 0.7045(4) 0.6842(7) 0.0365(17) Uani 1 1 d . .
H41A H 0.2776 0.6587 0.6778 0.044 Uiso 1 1 calc R U
C15 C 0.2526(4) 0.0581(4) 0.7569(7) 0.0343(17) Uani 1 1 d . .
C30 C 0.0362(4) 0.8536(5) 0.8214(7) 0.042(2) Uani 1 1 d . .
H30A H 0.0704 0.8290 0.8616 0.050 Uiso 1 1 calc R U
C47 C 0.0459(3) 0.6807(4) 0.3461(6) 0.0328(17) Uani 1 1 d . .
H47A H 0.0413 0.6322 0.3074 0.039 Uiso 1 1 calc R U
C45 C 0.0551(3) 0.8208(4) 0.3436(6) 0.0351(17) Uani 1 1 d . .
H45A H 0.0566 0.8691 0.3037 0.042 Uiso 1 1 calc R U
C34 C -0.0269(4) 0.5482(5) 0.8278(7) 0.047(2) Uani 1 1 d . .
H34A H -0.0472 0.5047 0.8635 0.056 Uiso 1 1 calc R U
C3 C 0.1514(4) 0.3990(4) 0.5876(6) 0.0335(17) Uani 1 1 d . .
C46 C 0.0486(3) 0.7511(5) 0.2882(6) 0.0349(18) Uani 1 1 d . .
H46A H 0.0459 0.7509 0.2093 0.042 Uiso 1 1 calc R U
C31 C 0.0342(3) 0.6760(4) 0.7180(6) 0.0282(15) Uani 1 1 d . .
C5 C 0.2501(4) 0.3438(5) 0.5420(6) 0.0386(19) Uani 1 1 d . U
C40 C 0.2795(3) 0.7758(4) 0.7076(7) 0.0370(17) Uani 1 1 d . .
H40A H 0.3252 0.7800 0.7172 0.044 Uiso 1 1 calc R U
C23 C 0.1268(4) 0.3413(5) 0.9198(6) 0.041(2) Uani 1 1 d . .
H23A H 0.1358 0.3514 0.9994 0.049 Uiso 1 1 calc R U
H23B H 0.0859 0.3688 0.9004 0.049 Uiso 1 1 calc R U
C25 C 0.0233(3) 0.8269(4) 0.7133(6) 0.0304(15) Uani 1 1 d . .
C17 C 0.2036(4) 0.0826(5) 0.4579(7) 0.053(2) Uani 1 1 d . .
H17A H 0.1577 0.0804 0.4362 0.079 Uiso 1 1 calc R U
H17B H 0.2221 0.1331 0.4348 0.079 Uiso 1 1 calc R U
H17C H 0.2273 0.0395 0.4219 0.079 Uiso 1 1 calc R U
C14 C 0.1849(3) 0.0505(4) 0.7665(6) 0.0330(17) Uani 1 1 d . .
C32 C 0.0632(3) 0.6364(5) 0.8077(6) 0.0337(17) Uani 1 1 d . .
H32A H 0.1045 0.6535 0.8331 0.040 Uiso 1 1 calc R U
C20 C 0.3012(3) 0.0510(5) 0.8498(7) 0.043(2) Uani 1 1 d . .
H20A H 0.3451 0.0588 0.8202 0.064 Uiso 1 1 calc R U
H20B H 0.2922 0.0910 0.9064 0.064 Uiso 1 1 calc R U
H20C H 0.2981 -0.0015 0.8832 0.064 Uiso 1 1 calc R U
C35 C -0.0574(4) 0.5865(5) 0.7434(7) 0.046(2) Uani 1 1 d . .
H35A H -0.0997 0.5704 0.7211 0.055 Uiso 1 1 calc R U
C21 C 0.2640(4) 0.3536(5) 0.9159(6) 0.0381(19) Uani 1 1 d . .
H21A H 0.3012 0.3864 0.8921 0.046 Uiso 1 1 calc R U
H21B H 0.2562 0.3638 0.9958 0.046 Uiso 1 1 calc R U
C2 C 0.1391(4) 0.3251(4) 0.5362(5) 0.0358(19) Uani 1 1 d . .
C11 C 0.2676(4) 0.0751(4) 0.6419(6) 0.0339(17) Uani 1 1 d . .
C9 C 0.2534(5) 0.4834(5) 0.6359(8) 0.055(2) Uani 1 1 d . .
H9A H 0.2205 0.5194 0.6659 0.082 Uiso 1 1 calc R U
H9B H 0.2840 0.4690 0.6949 0.082 Uiso 1 1 calc R U
H9C H 0.2770 0.5095 0.5754 0.082 Uiso 1 1 calc R U
C26 C -0.0288(4) 0.8646(4) 0.6631(7) 0.044(2) Uani 1 1 d . .
H26A H -0.0410 0.8484 0.5904 0.053 Uiso 1 1 calc R U
C36 C -0.0274(3) 0.6487(4) 0.6899(6) 0.0367(17) Uani 1 1 d . .
H36A H -0.0499 0.6740 0.6309 0.044 Uiso 1 1 calc R U
C29 C 0.0027(5) 0.9126(6) 0.8721(8) 0.062(3) Uani 1 1 d . .
H29A H 0.0144 0.9287 0.9451 0.074 Uiso 1 1 calc R U
B1 B 0.0650(4) 0.7543(4) 0.6588(6) 0.0252(17) Uani 1 1 d . .
C7 C 0.0753(5) 0.2885(5) 0.5086(8) 0.059(3) Uani 1 1 d . .
H7A H 0.0825 0.2372 0.4735 0.089 Uiso 1 1 calc R U
H7B H 0.0499 0.2815 0.5769 0.089 Uiso 1 1 calc R U
H7C H 0.0514 0.3228 0.4573 0.089 Uiso 1 1 calc R U
C28 C -0.0479(5) 0.9492(5) 0.8188(10) 0.066(3) Uani 1 1 d . .
H28A H -0.0713 0.9906 0.8536 0.079 Uiso 1 1 calc R U
C33 C 0.0335(4) 0.5730(5) 0.8609(7) 0.0433(19) Uani 1 1 d . .
H33A H 0.0552 0.5469 0.9201 0.052 Uiso 1 1 calc R U
C27 C -0.0639(4) 0.9240(5) 0.7125(9) 0.062(2) Uani 1 1 d . .
H27A H -0.0991 0.9478 0.6739 0.074 Uiso 1 1 calc R U
C13 C 0.1570(4) 0.0604(4) 0.6567(6) 0.0356(18) Uani 1 1 d . .
C8 C 0.1011(5) 0.4555(5) 0.6230(7) 0.056(2) Uani 1 1 d . .
H8A H 0.1219 0.5019 0.6561 0.084 Uiso 1 1 calc R U
H8B H 0.0754 0.4717 0.5584 0.084 Uiso 1 1 calc R U
H8C H 0.0727 0.4306 0.6781 0.084 Uiso 1 1 calc R U
C10 C 0.3216(5) 0.3326(6) 0.5226(8) 0.071(3) Uani 1 1 d . .
H10A H 0.3454 0.3778 0.5528 0.106 Uiso 1 1 calc R U
H10B H 0.3361 0.2844 0.5598 0.106 Uiso 1 1 calc R U
H10C H 0.3300 0.3284 0.4426 0.106 Uiso 1 1 calc R U
C16 C 0.3346(4) 0.0854(5) 0.5947(8) 0.051(2) Uani 1 1 d . .
H16A H 0.3666 0.0834 0.6550 0.077 Uiso 1 1 calc R U
H16B H 0.3435 0.0430 0.5414 0.077 Uiso 1 1 calc R U
H16C H 0.3375 0.1364 0.5568 0.077 Uiso 1 1 calc R U
C1 C 0.2009(4) 0.2920(5) 0.5108(6) 0.044(2) Uani 1 1 d . .
H1A H 0.2080 0.2398 0.4742 0.052 Uiso 1 1 calc R U
C19 C 0.1474(4) 0.0334(5) 0.8695(7) 0.048(2) Uani 1 1 d . .
H19A H 0.1009 0.0314 0.8519 0.071 Uiso 1 1 calc R U
H19B H 0.1612 -0.0175 0.9000 0.071 Uiso 1 1 calc R U
H19C H 0.1554 0.0749 0.9244 0.071 Uiso 1 1 calc R U
C18 C 0.0864(4) 0.0538(5) 0.6308(7) 0.049(2) Uani 1 1 d . .
H18A H 0.0621 0.0439 0.6995 0.074 Uiso 1 1 calc R U
H18B H 0.0713 0.1030 0.5970 0.074 Uiso 1 1 calc R U
H18C H 0.0794 0.0102 0.5787 0.074 Uiso 1 1 calc R U

loop_
_atom_site_aniso_label
_atom_site_aniso_U_11
_atom_site_aniso_U_22
_atom_site_aniso_U_33
_atom_site_aniso_U_23
_atom_site_aniso_U_13
_atom_site_aniso_U_12
Co1 0.0262(4) 0.0252(5) 0.0224(4) 0.0055(4) -0.0025(4) -0.0010(4)
Fe1 0.0273(5) 0.0247(5) 0.0149(4) 0.0041(4) 0.0011(4) 0.0013(4)
S1 0.0230(8) 0.0288(9) 0.0264(8) 0.0062(7) -0.0002(7) -0.0017(7)
S2 0.0211(8) 0.0363(10) 0.0240(8) 0.0033(8) 0.0012(7) -0.0025(7)
S3 0.0365(10) 0.0339(10) 0.0209(9) -0.0033(8) 0.0033(8) -0.0029(8)
C39 0.031(4) 0.042(4) 0.033(4) -0.004(3) -0.001(4) -0.013(3)
C38 0.030(3) 0.033(4) 0.029(4) 0.001(3) 0.003(3) -0.004(3)
C48 0.027(4) 0.029(4) 0.032(4) 0.001(3) 0.002(3) 0.003(3)
C37 0.027(3) 0.031(3) 0.019(3) 0.002(3) -0.001(3) -0.001(3)
C44 0.029(4) 0.026(4) 0.036(4) 0.000(3) -0.004(3) -0.003(3)
C24 0.025(4) 0.058(5) 0.024(3) 0.003(4) 0.010(3) 0.000(3)
C4 0.050(4) 0.021(4) 0.025(3) 0.010(3) 0.004(3) -0.002(3)
C22 0.030(4) 0.059(5) 0.024(4) 0.009(4) -0.007(3) -0.013(4)
C43 0.017(3) 0.031(4) 0.032(4) -0.003(3) -0.002(3) 0.001(3)
C42 0.029(4) 0.037(4) 0.034(4) 0.002(3) 0.000(3) -0.002(3)
C12 0.051(5) 0.022(4) 0.040(4) -0.008(3) -0.011(4) 0.003(3)
C41 0.026(3) 0.047(4) 0.037(4) 0.006(4) -0.001(4) 0.006(3)
C15 0.038(4) 0.026(4) 0.040(4) 0.016(3) -0.007(3) 0.002(3)
C30 0.034(4) 0.055(5) 0.036(4) -0.010(4) 0.012(3) -0.011(4)
C47 0.025(4) 0.040(4) 0.034(4) -0.007(3) -0.001(3) 0.000(3)
C45 0.030(4) 0.037(4) 0.038(4) 0.010(4) -0.001(3) 0.000(3)
C34 0.063(5) 0.033(4) 0.044(5) -0.002(4) 0.016(4) -0.011(4)
C3 0.051(5) 0.028(4) 0.021(3) 0.007(3) -0.003(3) 0.013(3)
C46 0.020(4) 0.058(6) 0.026(4) 0.000(4) -0.001(3) 0.001(3)
C31 0.030(3) 0.028(4) 0.026(4) -0.001(3) 0.004(3) -0.002(3)
C5 0.053(5) 0.042(4) 0.020(4) 0.022(3) 0.011(3) 0.006(4)
C40 0.022(3) 0.057(5) 0.032(4) 0.007(4) -0.004(3) -0.008(3)
C23 0.038(4) 0.058(5) 0.027(4) -0.004(4) 0.013(3) -0.004(4)
C25 0.028(3) 0.024(3) 0.039(4) -0.006(3) 0.006(3) -0.006(3)
C17 0.088(7) 0.038(5) 0.032(4) -0.010(4) -0.011(4) 0.009(4)
C14 0.033(4) 0.024(4) 0.042(4) 0.018(3) -0.007(3) -0.007(3)
C32 0.025(4) 0.042(4) 0.034(4) 0.001(3) -0.001(3) -0.002(3)
C20 0.038(4) 0.043(5) 0.048(5) 0.017(4) -0.010(4) 0.006(4)
C35 0.042(4) 0.052(5) 0.043(5) -0.006(4) 0.005(4) -0.019(4)
C21 0.036(4) 0.051(5) 0.027(4) -0.003(4) -0.008(3) -0.005(4)
C2 0.061(5) 0.033(4) 0.013(3) 0.009(3) -0.010(3) 0.000(4)
C11 0.046(5) 0.020(4) 0.036(4) 0.001(3) 0.007(3) 0.008(3)
C9 0.075(6) 0.041(5) 0.049(5) 0.014(4) -0.002(5) -0.018(5)
C26 0.037(4) 0.045(5) 0.051(5) -0.011(4) 0.001(4) 0.007(4)
C36 0.033(4) 0.044(4) 0.032(4) 0.001(4) -0.004(3) -0.008(3)
C29 0.055(6) 0.073(7) 0.057(6) -0.033(5) 0.030(5) -0.025(5)
B1 0.021(4) 0.029(4) 0.026(4) -0.001(3) -0.002(3) 0.001(3)
C7 0.081(7) 0.044(5) 0.053(5) 0.012(4) -0.037(5) -0.010(5)
C28 0.064(7) 0.044(6) 0.090(8) -0.024(5) 0.042(6) -0.004(5)
C33 0.045(5) 0.043(5) 0.043(5) 0.005(4) 0.006(4) 0.004(4)
C27 0.050(5) 0.053(5) 0.083(7) -0.005(6) 0.017(5) 0.018(4)
C13 0.048(4) 0.026(4) 0.032(4) 0.000(3) -0.010(3) -0.006(3)
C8 0.071(6) 0.052(6) 0.044(5) 0.000(4) -0.011(4) 0.025(5)
C10 0.068(6) 0.084(8) 0.059(6) 0.035(6) 0.036(5) 0.016(5)
C16 0.061(5) 0.039(5) 0.054(5) 0.003(4) 0.014(5) 0.016(4)
C1 0.082(6) 0.038(4) 0.011(3) 0.002(3) 0.001(4) 0.016(5)
C19 0.055(5) 0.042(5) 0.045(5) 0.021(4) -0.006(4) -0.013(4)
C18 0.049(5) 0.046(5) 0.053(5) 0.009(4) -0.026(4) -0.012(4)

loop_
_atom_type_symbol
_atom_type_description
_atom_type_scat_dispersion_real
_atom_type_scat_dispersion_imag
_atom_type_scat_source
C C 0.0033 0.0016 'International Tables Vol C Tables 4.2.6.8 and 6.1.1.4'
H H 0.0000 0.0000 'International Tables Vol C Tables 4.2.6.8 and 6.1.1.4'
B B 0.0013 0.0007 'International Tables Vol C Tables 4.2.6.8 and 6.1.1.4'
S S 0.1246 0.1234 'International Tables Vol C Tables 4.2.6.8 and 6.1.1.4'
Fe Fe 0.3463 0.8444 'International Tables Vol C Tables 4.2.6.8 and 6.1.1.4'
Co Co 0.3494 0.9721 'International Tables Vol C Tables 4.2.6.8 and 6.1.1.4'

loop_
_geom_angle_atom_site_label_1
_geom_angle_atom_site_label_2
_geom_angle_atom_site_label_3
_geom_angle
C14 Co1 C15 40.4(3)
C14 Co1 C11 68.4(3)
C15 Co1 C11 41.1(3)
C14 Co1 C13 41.3(3)
C15 Co1 C13 68.0(3)
C11 Co1 C13 67.0(3)
C14 Co1 C12 67.9(3)
C15 Co1 C12 67.4(3)
C11 Co1 C12 39.2(3)
C13 Co1 C12 39.5(3)
C14 Co1 S1 134.5(2)
C15 Co1 S1 100.8(2)
C11 Co1 S1 97.9(2)
C13 Co1 S1 164.9(2)
C12 Co1 S1 127.8(2)
C14 Co1 S2 103.8(2)
C15 Co1 S2 139.7(2)
C11 Co1 S2 163.2(2)
C13 Co1 S2 97.1(2)
C12 Co1 S2 124.4(2)
S1 Co1 S2 97.95(8)
C14 Co1 Fe1 158.1(2)
C15 Co1 Fe1 155.7(2)
C11 Co1 Fe1 133.3(2)
C13 Co1 Fe1 135.8(2)
C12 Co1 Fe1 125.3(2)
S1 Co1 Fe1 54.99(5)
S2 Co1 Fe1 54.62(5)
C4 Fe1 C3 40.3(3)
C4 Fe1 C1 66.0(3)
C3 Fe1 C1 65.8(3)
C4 Fe1 C5 39.5(3)
C3 Fe1 C5 66.4(3)
C1 Fe1 C5 38.7(3)
C4 Fe1 C2 66.9(3)
C3 Fe1 C2 39.3(3)
C1 Fe1 C2 39.5(3)
C5 Fe1 C2 66.1(3)
C4 Fe1 S2 151.5(2)
C3 Fe1 S2 111.3(2)
C1 Fe1 S2 109.3(3)
C5 Fe1 S2 147.4(2)
C2 Fe1 S2 91.4(2)
C4 Fe1 S1 113.9(2)
C3 Fe1 S1 154.1(2)
C1 Fe1 S1 104.7(2)
C5 Fe1 S1 90.9(2)
C2 Fe1 S1 142.8(2)
S2 Fe1 S1 94.58(7)
C4 Fe1 S3 89.8(2)
C3 Fe1 S3 92.8(2)
C1 Fe1 S3 155.3(2)
C5 Fe1 S3 122.7(2)
C2 Fe1 S3 127.7(2)
S2 Fe1 S3 89.51(7)
S1 Fe1 S3 89.11(7)
C4 Fe1 Co1 148.4(2)
C3 Fe1 Co1 144.9(2)
C1 Fe1 Co1 88.7(2)
C5 Fe1 Co1 108.8(2)
C2 Fe1 Co1 105.9(2)
S2 Fe1 Co1 53.01(5)
S1 Fe1 Co1 52.48(5)
S3 Fe1 Co1 115.79(6)
C22 S1 Co1 111.7(2)
C22 S1 Fe1 105.2(3)
Co1 S1 Fe1 72.53(6)
C24 S2 Co1 114.0(3)
C24 S2 Fe1 106.0(2)
Co1 S2 Fe1 72.37(6)
C23 S3 C21 102.5(4)
C23 S3 Fe1 105.7(3)
C21 S3 Fe1 105.3(3)
C40 C39 C38 120.9(6)
C39 C38 C37 122.1(6)
C47 C48 C43 122.7(7)
C42 C37 C38 114.9(6)
C42 C37 B1 121.4(6)
C38 C37 B1 123.5(6)
C45 C44 C43 123.3(7)
C23 C24 S2 110.5(5)
C5 C4 C3 107.2(6)
C5 C4 C9 128.1(7)
C3 C4 C9 124.6(7)
C5 C4 Fe1 71.1(4)
C3 C4 Fe1 70.4(4)
C9 C4 Fe1 126.9(5)
C21 C22 S1 109.1(5)
C44 C43 C48 115.0(6)
C44 C43 B1 121.4(6)
C48 C43 B1 123.4(6)
C41 C42 C37 123.0(7)
C11 C12 C13 107.9(7)
C11 C12 C17 125.4(7)
C13 C12 C17 126.6(7)
C11 C12 Co1 68.3(4)
C13 C12 Co1 68.3(4)
C17 C12 Co1 131.6(6)
C40 C41 C42 120.3(7)
C14 C15 C11 108.0(6)
C14 C15 C20 126.3(7)
C11 C15 C20 125.7(7)
C14 C15 Co1 69.1(4)
C11 C15 Co1 70.7(4)
C20 C15 Co1 125.1(5)
C29 C30 C25 123.8(9)
C46 C47 C48 119.1(7)
C46 C45 C44 119.3(7)
C35 C34 C33 119.2(7)
C2 C3 C4 108.3(6)
C2 C3 C8 125.0(8)
C4 C3 C8 126.5(7)
C2 C3 Fe1 71.5(4)
C4 C3 Fe1 69.3(4)
C8 C3 Fe1 127.9(5)
C45 C46 C47 120.5(7)
C36 C31 C32 114.4(6)
C36 C31 B1 121.2(6)
C32 C31 B1 124.1(6)
C1 C5 C4 108.1(7)
C1 C5 C10 126.2(8)
C4 C5 C10 125.7(8)
C1 C5 Fe1 70.1(4)
C4 C5 Fe1 69.4(4)
C10 C5 Fe1 127.7(5)
C39 C40 C41 118.7(6)
C24 C23 S3 113.2(5)
C26 C25 C30 113.7(7)
C26 C25 B1 125.3(7)
C30 C25 B1 120.9(6)
C15 C14 C13 107.9(6)
C15 C14 C19 127.0(7)
C13 C14 C19 125.1(6)
C15 C14 Co1 70.5(4)
C13 C14 Co1 71.4(4)
C19 C14 Co1 124.9(6)
C33 C32 C31 122.5(7)
C34 C35 C36 120.4(7)
C22 C21 S3 112.3(5)
C3 C2 C1 106.3(7)
C3 C2 C7 128.6(8)
C1 C2 C7 125.1(7)
C3 C2 Fe1 69.3(4)
C1 C2 Fe1 69.0(4)
C7 C2 Fe1 128.2(5)
C12 C11 C15 108.2(7)
C12 C11 C16 126.1(7)
C15 C11 C16 125.6(7)
C12 C11 Co1 72.4(4)
C15 C11 Co1 68.2(4)
C16 C11 Co1 128.4(5)
C27 C26 C25 123.8(8)
C35 C36 C31 123.3(7)
C30 C29 C28 120.6(9)
C31 B1 C25 103.6(5)
C31 B1 C37 112.7(5)
C25 B1 C37 112.6(5)
C31 B1 C43 111.8(6)
C25 B1 C43 111.1(6)
C37 B1 C43 105.1(5)
C29 C28 C27 118.1(8)
C34 C33 C32 120.1(8)
C26 C27 C28 119.9(9)
C12 C13 C14 107.8(6)
C12 C13 C18 127.5(7)
C14 C13 C18 124.6(7)
C12 C13 Co1 72.1(4)
C14 C13 Co1 67.3(4)
C18 C13 Co1 127.4(6)
C5 C1 C2 110.0(7)
C5 C1 Fe1 71.2(4)
C2 C1 Fe1 71.5(4)

loop_
_geom_bond_atom_site_label_1
_geom_bond_atom_site_label_2
_geom_bond_distance
Co1 C14 2.025(7)
Co1 C15 2.043(7)
Co1 C11 2.078(7)
Co1 C13 2.082(7)
Co1 C12 2.132(7)
Co1 S1 2.1511(19)
Co1 S2 2.168(2)
Co1 Fe1 2.5871(13)
Fe1 C4 2.084(7)
Fe1 C3 2.098(7)
Fe1 C1 2.093(7)
Fe1 C5 2.107(7)
Fe1 C2 2.127(7)
Fe1 S2 2.2133(19)
Fe1 S1 2.2215(19)
Fe1 S3 2.2224(19)
S1 C22 1.829(7)
S2 C24 1.831(7)
S3 C23 1.813(7)
S3 C21 1.816(8)
C39 C40 1.360(10)
C39 C38 1.389(9)
C38 C37 1.395(9)
C48 C47 1.391(10)
C48 C43 1.403(9)
C37 C42 1.388(9)
C37 B1 1.639(9)
C44 C45 1.387(10)
C44 C43 1.397(10)
C24 C23 1.503(11)
C4 C5 1.418(10)
C4 C3 1.441(10)
C4 C9 1.503(11)
C22 C21 1.498(11)
C43 B1 1.647(10)
C42 C41 1.382(9)
C12 C11 1.414(11)
C12 C13 1.426(11)
C12 C17 1.487(11)
C41 C40 1.371(10)
C15 C14 1.404(10)
C15 C11 1.446(10)
C15 C20 1.504(11)
C30 C29 1.362(12)
C30 C25 1.402(11)
C47 C46 1.384(10)
C45 C46 1.365(10)
C34 C35 1.358(12)
C34 C33 1.372(11)
C3 C2 1.420(10)
C3 C8 1.474(11)
C31 C36 1.392(9)
C31 C32 1.403(10)
C31 B1 1.635(10)
C5 C1 1.391(12)
C5 C10 1.502(12)
C25 C26 1.386(10)
C25 B1 1.638(10)
C14 C13 1.449(10)
C14 C19 1.487(11)
C32 C33 1.393(11)
C35 C36 1.382(10)
C2 C1 1.425(11)
C2 C7 1.490(11)
C11 C16 1.501(11)
C26 C27 1.375(11)
C29 C28 1.370(14)
C28 C27 1.387(15)
C13 C18 1.489(10)
